data_7033275
loop_
_publ_author_name
'Hayne, David J.'
'North, Andrea J.'
'Fodero-Tavoletti, Michelle'
'White, Jonathan M.'
'Hung, Lin W.'
'Rigopoulos, Angela'
'McLean, Catriona A.'
'Adlard, Paul A.'
'Ackermann, Uwe'
'Tochon-Danguy, Henri'
'Villemagne, Victor L.'
'Barnham, Kevin J.'
'Donnelly, Paul S.'

_publ_section_title
;
 Rhenium and technetium complexes that bind to amyloid-\b plaques.
;
_journal_issue 11
_journal_name_full 'Dalton transactions (Cambridge, England : 2003)'
_journal_page_first 4933
_journal_page_last 4944
_journal_paper_doi 10.1039/c4dt02969k
_journal_volume 44
_journal_year 2015
_chemical_formula_sum 'C32 H27 F3 N3 O6 Re S'
_chemical_formula_weight 824.83
_chemical_name_systematic
;
 ?
;
_space_group_IT_number 14
_symmetry_cell_setting monoclinic
_symmetry_space_group_name_Hall '-P 2ybc'
_symmetry_space_group_name_H-M 'P 1 21/c 1'
_atom_sites_solution_hydrogens geom
_atom_sites_solution_primary direct
_atom_sites_solution_secondary difmap
_audit_creation_method SHELXL-97
_audit_update_record
;
2014-09-24 deposited with the CCDC.
2014-12-02 downloaded from the CCDC.
;
_cell_angle_alpha 90.00
_cell_angle_beta 91.244(2)
_cell_angle_gamma 90.00
_cell_formula_units_Z 4
_cell_length_a 13.3527(3)
_cell_length_b 14.7033(3)
_cell_length_c 17.0611(3)
_cell_measurement_reflns_used 12336
_cell_measurement_temperature 130.0
_cell_measurement_theta_max 29.2577
_cell_measurement_theta_min 3.0112
_cell_volume 3348.80(12)
_computing_cell_refinement
;
CrysAlisPro, Oxford Diffraction Ltd.,
Version 1.171.34.39 (release 18-08-2010 CrysAlis171 .NET)
(compiled Aug 18 2010,17:42:00)
;
_computing_data_collection
;
CrysAlisPro, Oxford Diffraction Ltd.,
Version 1.171.34.39 (release 18-08-2010 CrysAlis171 .NET)
(compiled Aug 18 2010,17:42:00)
;
_computing_data_reduction
;
CrysAlisPro, Oxford Diffraction Ltd.,
Version 1.171.34.39 (release 18-08-2010 CrysAlis171 .NET)
(compiled Aug 18 2010,17:42:00)
;
_computing_structure_refinement 'SHELXL-97 (Sheldrick, 1997)'
_diffrn_ambient_temperature 130.0
_diffrn_measured_fraction_theta_full 0.975
_diffrn_measured_fraction_theta_max 0.975
_diffrn_measurement_device_type 'SuperNova, Dual, Cu at zero, Atlas'
_diffrn_measurement_method '\w scans'
_diffrn_radiation_monochromator mirror
_diffrn_radiation_source 'SuperNova (Mo) X-ray Source'
_diffrn_radiation_type 'Mo K\a'
_diffrn_radiation_wavelength 0.7107
_diffrn_reflns_av_R_equivalents 0.0272
_diffrn_reflns_av_sigmaI/netI 0.0331
_diffrn_reflns_limit_h_max 17
_diffrn_reflns_limit_h_min -13
_diffrn_reflns_limit_k_max 14
_diffrn_reflns_limit_k_min -18
_diffrn_reflns_limit_l_max 21
_diffrn_reflns_limit_l_min -21
_diffrn_reflns_number 22320
_diffrn_reflns_theta_full 27.45
_diffrn_reflns_theta_max 27.45
_diffrn_reflns_theta_min 3.02
_exptl_absorpt_coefficient_mu 3.754
_exptl_absorpt_correction_T_max 0.533
_exptl_absorpt_correction_T_min 0.391
_exptl_absorpt_correction_type gaussian
_exptl_absorpt_process_details
;
CrysAlisPro, Oxford Diffraction Ltd.,
Version 1.171.34.39 (release 18-08-2010 CrysAlis171 .NET)
(compiled Aug 18 2010,17:42:00)
Numerical absorption correction based on gaussian integration over
            a multifaceted crystal model
;
_exptl_crystal_colour colourless
_exptl_crystal_density_diffrn 1.636
_exptl_crystal_density_method 'not measured'
_exptl_crystal_description block
_exptl_crystal_F_000 1624
_exptl_crystal_recrystallization_method 'Re-crystallisation from solvent: dichloromethane/pentane'
_exptl_crystal_size_max 0.3575
_exptl_crystal_size_mid 0.2681
_exptl_crystal_size_min 0.2072
_platon_squeeze_details
;
;
_refine_diff_density_max 1.734
_refine_diff_density_min -1.544
_refine_diff_density_rms 0.139
_refine_ls_extinction_method none
_refine_ls_goodness_of_fit_ref 1.056
_refine_ls_hydrogen_treatment constr
_refine_ls_matrix_type full
_refine_ls_number_parameters 362
_refine_ls_number_reflns 7476
_refine_ls_number_restraints 15
_refine_ls_restrained_S_all 1.056
_refine_ls_R_factor_all 0.0514
_refine_ls_R_factor_gt 0.0384
_refine_ls_shift/su_max 0.001
_refine_ls_shift/su_mean 0.000
_refine_ls_structure_factor_coef Fsqd
_refine_ls_weighting_details 'calc w=1/[\s^2^(Fo^2^)+(0.0453P)^2^+14.5625P] where P=(Fo^2^+2Fc^2^)/3'
_refine_ls_weighting_scheme calc
_refine_ls_wR_factor_gt 0.0996
_refine_ls_wR_factor_ref 0.1063
_reflns_number_gt 5979
_reflns_number_total 7476
_reflns_threshold_expression >2sigma(I)
_cod_data_source_file c4dt02969k2.cif
_cod_data_source_block shelxl
_cod_depositor_comments 'Adding full bibliography for 7033274--7033275.cif.'
_cod_original_cell_volume 3348.79(12)
_cod_database_code 7033275

loop_
_symmetry_equiv_pos_as_xyz
'x, y, z'
'-x, y+1/2, -z+1/2'
'-x, -y, -z'
'x, -y-1/2, z-1/2'

loop_
_atom_site_label
_atom_site_type_symbol
_atom_site_fract_x
_atom_site_fract_y
_atom_site_fract_z
_atom_site_U_iso_or_equiv
_atom_site_adp_type
_atom_site_occupancy
_atom_site_symmetry_multiplicity
_atom_site_calc_flag
_atom_site_refinement_flags
_atom_site_disorder_assembly
_atom_site_disorder_group
C1 C 0.0256(4) 0.3750(4) 0.0263(3) 0.0422(14) Uani 1 1 d . . .
H1 H 0.0493 0.3407 -0.0152 0.051 Uiso 1 1 calc R . .
C2 C -0.0747(5) 0.3983(5) 0.0260(4) 0.0522(17) Uani 1 1 d . . .
H2 H -0.1173 0.3795 -0.0148 0.063 Uiso 1 1 calc R . .
C3 C -0.1098(5) 0.4479(5) 0.0843(4) 0.0565(18) Uani 1 1 d . . .
H3 H -0.1769 0.4648 0.0846 0.068 Uiso 1 1 calc R . .
C4 C -0.0461(5) 0.4736(5) 0.1436(4) 0.0545(17) Uani 1 1 d . . .
H4 H -0.0700 0.5086 0.1846 0.065 Uiso 1 1 calc R . .
C5 C 0.0547(4) 0.4478(4) 0.1437(3) 0.0376(12) Uani 1 1 d . . .
C6 C 0.1225(5) 0.4690(5) 0.2113(4) 0.0512(16) Uani 1 1 d . . .
H6A H 0.0855 0.5010 0.2511 0.061 Uiso 1 1 calc R . .
H6B H 0.1762 0.5083 0.1943 0.061 Uiso 1 1 calc R . .
C7 C 0.1660(5) 0.3836(5) 0.2455(4) 0.0495(16) Uani 1 1 d . . .
H7A H 0.1782 0.3914 0.3014 0.059 Uiso 1 1 calc R . .
H7B H 0.1192 0.3338 0.2380 0.059 Uiso 1 1 calc R . .
C8 C 0.2838(5) 0.2631(4) 0.2276(3) 0.0465(15) Uani 1 1 d . . .
H8A H 0.3542 0.2517 0.2188 0.056 Uiso 1 1 calc R . .
H8B H 0.2713 0.2524 0.2826 0.056 Uiso 1 1 calc R . .
C9 C 0.2233(5) 0.2009(4) 0.1800(4) 0.0482(15) Uani 1 1 d . . .
C10 C 0.1892(6) 0.1199(5) 0.2058(4) 0.0614(19) Uani 1 1 d . . .
H10 H 0.1983 0.1028 0.2579 0.074 Uiso 1 1 calc R . .
C11 C 0.1405(6) 0.0633(5) 0.1532(5) 0.0616(19) Uani 1 1 d . . .
H11 H 0.1195 0.0068 0.1709 0.074 Uiso 1 1 calc R . .
C12 C 0.1216(6) 0.0848(6) 0.0781(5) 0.070(2) Uani 1 1 d . . .
H12 H 0.0886 0.0452 0.0438 0.084 Uiso 1 1 calc R . .
C13 C 0.1558(5) 0.1731(5) 0.0538(4) 0.0587(18) Uani 1 1 d . . .
H13 H 0.1436 0.1917 0.0024 0.070 Uiso 1 1 calc R . .
C14 C 0.3437(4) 0.4206(4) 0.2395(3) 0.0341(12) Uani 1 1 d . . .
H14A H 0.3313 0.4830 0.2237 0.041 Uiso 1 1 calc R . .
H14B H 0.4050 0.4013 0.2149 0.041 Uiso 1 1 calc R . .
C15 C 0.3613(5) 0.4192(4) 0.3274(3) 0.0442(15) Uani 1 1 d . A .
C16 C 0.4295(6) 0.3578(4) 0.3620(4) 0.058(2) Uani 1 1 d . . .
H16 H 0.4623 0.3160 0.3307 0.070 Uiso 1 1 calc R . .
C17 C 0.4484(8) 0.3586(5) 0.4419(4) 0.078(3) Uani 1 1 d . A .
H17 H 0.4925 0.3160 0.4633 0.094 Uiso 1 1 calc R . .
C18 C 0.4048(8) 0.4193(7) 0.4902(4) 0.087(4) Uani 1 1 d D . .
C19 C 0.3384(6) 0.4806(7) 0.4572(5) 0.080(3) Uani 1 1 d . A .
H19 H 0.3063 0.5221 0.4893 0.096 Uiso 1 1 calc R . .
C20 C 0.3178(6) 0.4820(5) 0.3746(4) 0.0587(19) Uani 1 1 d . . .
H20 H 0.2748 0.5255 0.3532 0.070 Uiso 1 1 calc R A .
C21 C 0.4409(7) 0.4060(7) 0.5750(5) 0.041(2) Uani 0.629(10) 1 d PDU A 1
H21 H 0.4864 0.3604 0.5885 0.049 Uiso 0.629(10) 1 calc PR A 1
C22 C 0.4059(8) 0.4606(7) 0.6276(5) 0.046(3) Uani 0.629(10) 1 d PDU A 1
H22 H 0.3632 0.5080 0.6134 0.055 Uiso 0.629(10) 1 calc PR A 1
C22' C 0.4419(14) 0.4159(12) 0.6274(6) 0.046(3) Uani 0.371(10) 1 d PDU A 2
H22' H 0.4848 0.3689 0.6137 0.055 Uiso 0.371(10) 1 calc PR A 2
C21' C 0.3878(12) 0.4555(11) 0.5731(6) 0.042(3) Uani 0.371(10) 1 d PDU A 2
H21' H 0.3425 0.5018 0.5836 0.050 Uiso 0.371(10) 1 calc PR A 2
C23 C 0.4366(6) 0.4450(6) 0.7129(4) 0.069(2) Uani 1 1 d D . .
C24 C 0.4992(6) 0.3825(5) 0.7492(4) 0.060(2) Uani 1 1 d . A .
H24 H 0.5321 0.3390 0.7197 0.072 Uiso 1 1 calc R . .
C25 C 0.5128(6) 0.3851(6) 0.8310(4) 0.063(2) Uani 1 1 d . . .
H25 H 0.5543 0.3424 0.8554 0.076 Uiso 1 1 calc R A .
C26 C 0.4666(6) 0.4485(6) 0.8750(4) 0.061(2) Uani 1 1 d . A .
H26 H 0.4761 0.4493 0.9292 0.074 Uiso 1 1 calc R . .
C27 C 0.4056(6) 0.5117(6) 0.8387(4) 0.065(2) Uani 1 1 d . . .
H27 H 0.3744 0.5560 0.8686 0.078 Uiso 1 1 calc R A .
C28 C 0.3900(6) 0.5101(6) 0.7584(5) 0.070(2) Uani 1 1 d . A .
H28 H 0.3481 0.5530 0.7347 0.084 Uiso 1 1 calc R . .
C29 C 0.3904(4) 0.3345(4) 0.0691(3) 0.0320(11) Uani 1 1 d . . .
C30 C 0.2434(4) 0.3516(4) -0.0357(3) 0.0351(12) Uani 1 1 d . . .
C31 C 0.2866(4) 0.4898(4) 0.0584(3) 0.0352(12) Uani 1 1 d . . .
N1 N 0.0905(3) 0.3996(3) 0.0838(2) 0.0326(9) Uani 1 1 d . . .
N2 N 0.2592(4) 0.3630(3) 0.2073(3) 0.0366(11) Uani 1 1 d . . .
N3 N 0.2037(4) 0.2279(4) 0.1022(3) 0.0425(12) Uani 1 1 d . . .
O1 O 0.4743(3) 0.3212(3) 0.0641(2) 0.0409(9) Uani 1 1 d . . .
O2 O 0.2396(3) 0.3419(3) -0.1029(2) 0.0490(11) Uani 1 1 d . . .
O3 O 0.3083(3) 0.5642(3) 0.0461(2) 0.0447(10) Uani 1 1 d . . .
Re1 Re 0.251079(15) 0.364746(14) 0.075317(11) 0.02812(8) Uani 1 1 d . . .

loop_
_atom_site_aniso_label
_atom_site_aniso_U_11
_atom_site_aniso_U_22
_atom_site_aniso_U_33
_atom_site_aniso_U_23
_atom_site_aniso_U_13
_atom_site_aniso_U_12
C1 0.039(3) 0.063(4) 0.025(3) 0.005(2) -0.004(2) -0.009(3)
C2 0.036(3) 0.080(5) 0.040(3) 0.016(3) -0.014(3) -0.007(3)
C3 0.034(3) 0.081(5) 0.054(4) 0.018(4) 0.001(3) 0.005(3)
C4 0.055(4) 0.070(5) 0.039(3) 0.008(3) 0.017(3) 0.014(3)
C5 0.038(3) 0.051(3) 0.024(3) 0.005(2) 0.005(2) -0.001(3)
C6 0.065(4) 0.058(4) 0.030(3) 0.000(3) -0.004(3) 0.002(3)
C7 0.041(3) 0.081(5) 0.027(3) 0.003(3) -0.007(2) -0.006(3)
C8 0.054(4) 0.060(4) 0.025(3) 0.014(3) -0.004(3) -0.002(3)
C9 0.044(3) 0.050(4) 0.052(4) 0.016(3) 0.018(3) -0.001(3)
C10 0.074(5) 0.069(5) 0.042(4) 0.004(3) 0.010(3) -0.008(4)
C11 0.074(5) 0.053(4) 0.058(5) -0.009(3) 0.005(4) -0.014(4)
C12 0.068(5) 0.093(6) 0.048(4) -0.014(4) 0.004(4) -0.020(5)
C13 0.055(4) 0.069(5) 0.052(4) -0.008(4) 0.012(3) -0.011(4)
C14 0.039(3) 0.045(3) 0.018(2) 0.003(2) -0.001(2) 0.000(2)
C15 0.064(4) 0.049(3) 0.019(3) -0.001(2) -0.003(2) -0.018(3)
C16 0.094(6) 0.047(4) 0.032(3) 0.009(3) -0.025(4) -0.010(4)
C17 0.138(8) 0.060(4) 0.035(4) 0.016(3) -0.042(5) -0.041(5)
C18 0.117(7) 0.121(8) 0.022(3) 0.013(4) -0.016(4) -0.086(7)
C19 0.071(5) 0.126(8) 0.044(4) -0.048(5) 0.024(4) -0.051(5)
C20 0.062(4) 0.075(5) 0.040(4) -0.023(3) 0.011(3) -0.017(4)
C21 0.050(5) 0.048(5) 0.026(4) 0.001(4) -0.007(4) -0.007(4)
C22 0.049(7) 0.062(8) 0.025(4) 0.004(5) -0.008(4) -0.003(5)
C22' 0.054(8) 0.062(9) 0.022(5) 0.004(6) -0.007(5) -0.010(6)
C21' 0.049(6) 0.051(6) 0.024(5) -0.001(5) -0.002(5) -0.011(5)
C23 0.072(5) 0.105(6) 0.030(3) 0.006(4) -0.010(3) -0.053(5)
C24 0.065(4) 0.079(5) 0.037(4) -0.010(3) 0.002(3) -0.037(4)
C25 0.070(5) 0.082(5) 0.037(4) 0.005(3) -0.015(3) -0.043(4)
C26 0.065(4) 0.096(6) 0.023(3) 0.001(3) -0.001(3) -0.044(4)
C27 0.051(4) 0.100(6) 0.045(4) -0.005(4) 0.002(3) -0.027(4)
C28 0.062(5) 0.098(6) 0.050(4) 0.017(4) -0.013(4) -0.027(5)
C29 0.040(3) 0.036(3) 0.020(2) 0.000(2) -0.001(2) 0.003(2)
C30 0.027(2) 0.048(3) 0.030(3) -0.001(2) -0.001(2) -0.005(2)
C31 0.031(3) 0.053(4) 0.021(2) 0.004(2) -0.009(2) 0.004(3)
N1 0.031(2) 0.045(2) 0.022(2) 0.0034(19) 0.0006(17) 0.000(2)
N2 0.047(3) 0.043(3) 0.019(2) -0.0053(18) 0.0041(19) -0.012(2)
N3 0.037(3) 0.048(3) 0.043(3) -0.005(2) 0.011(2) -0.006(2)
O1 0.033(2) 0.050(2) 0.040(2) -0.0065(18) -0.0006(17) 0.0050(19)
O2 0.054(3) 0.074(3) 0.0185(19) -0.0078(19) -0.0021(17) -0.005(2)
O3 0.048(2) 0.046(2) 0.040(2) 0.0114(18) -0.0113(19) -0.007(2)
Re1 0.02937(12) 0.03839(13) 0.01664(11) 0.00058(8) 0.00124(7) -0.00154(9)

loop_
_atom_type_symbol
_atom_type_description
_atom_type_scat_dispersion_real
_atom_type_scat_dispersion_imag
_atom_type_scat_source
C C 0.0033 0.0016 'International Tables Vol C Tables 4.2.6.8 and 6.1.1.4'
H H 0.0000 0.0000 'International Tables Vol C Tables 4.2.6.8 and 6.1.1.4'
N N 0.0061 0.0033 'International Tables Vol C Tables 4.2.6.8 and 6.1.1.4'
O O 0.0106 0.0060 'International Tables Vol C Tables 4.2.6.8 and 6.1.1.4'
F F 0.0171 0.0103 'International Tables Vol C Tables 4.2.6.8 and 6.1.1.4'
Re Re -1.0185 7.2310 'International Tables Vol C Tables 4.2.6.8 and 6.1.1.4'
S S 0.1246 0.1234 'International Tables Vol C Tables 4.2.6.8 and 6.1.1.4'

loop_
_geom_angle_atom_site_label_1
_geom_angle_atom_site_label_2
_geom_angle_atom_site_label_3
_geom_angle
N1 C1 C2 123.0(6)
C3 C2 C1 119.4(6)
C2 C3 C4 119.0(6)
C3 C4 C5 120.8(6)
N1 C5 C4 120.1(5)
N1 C5 C6 118.8(5)
C4 C5 C6 121.0(6)
C5 C6 C7 110.6(5)
N2 C7 C6 109.2(5)
C9 C8 N2 111.1(5)
C10 C9 N3 119.9(7)
C10 C9 C8 124.0(6)
N3 C9 C8 116.0(5)
C9 C10 C11 118.6(7)
C12 C11 C10 124.0(8)
C11 C12 C13 115.7(7)
N3 C13 C12 121.7(7)
N2 C14 C15 117.0(4)
C20 C15 C16 118.0(6)
C20 C15 C14 121.1(6)
C16 C15 C14 120.7(6)
C17 C16 C15 120.8(8)
C18 C17 C16 122.3(8)
C17 C18 C19 117.7(7)
C17 C18 C21 111.2(9)
C19 C18 C21 131.2(9)
C17 C18 C21' 149.8(10)
C19 C18 C21' 92.4(9)
C21 C18 C21' 38.8(7)
C18 C19 C20 121.4(8)
C15 C20 C19 119.8(8)
C22 C21 C18 117.7(8)
C21 C22 C23 118.3(8)
C21' C22' C23 121.3(10)
C22' C21' C18 114.2(9)
C24 C23 C28 118.9(7)
C24 C23 C22 132.7(8)
C28 C23 C22 108.5(8)
C24 C23 C22' 101.7(9)
C28 C23 C22' 139.5(9)
C22 C23 C22' 31.0(7)
C23 C24 C25 119.5(8)
C26 C25 C24 121.3(8)
C25 C26 C27 119.2(7)
C28 C27 C26 120.7(8)
C27 C28 C23 120.4(8)
O1 C29 Re1 176.3(5)
O2 C30 Re1 178.6(5)
O3 C31 Re1 178.0(5)
C5 N1 C1 117.7(5)
C5 N1 Re1 122.3(4)
C1 N1 Re1 119.9(4)
C7 N2 C14 111.2(4)
C7 N2 C8 106.2(5)
C14 N2 C8 107.4(4)
C7 N2 Re1 115.1(4)
C14 N2 Re1 112.2(3)
C8 N2 Re1 104.0(3)
C13 N3 C9 120.0(6)
C13 N3 Re1 125.4(5)
C9 N3 Re1 114.5(4)
C30 Re1 C29 87.3(2)
C30 Re1 C31 87.5(2)
C29 Re1 C31 88.3(2)
C30 Re1 N3 96.2(2)
C29 Re1 N3 94.9(2)
C31 Re1 N3 175.3(2)
C30 Re1 N1 93.30(19)
C29 Re1 N1 179.42(18)
C31 Re1 N1 91.8(2)
N3 Re1 N1 85.01(18)
C30 Re1 N2 173.5(2)
C29 Re1 N2 91.6(2)
C31 Re1 N2 98.87(19)
N3 Re1 N2 77.57(18)
N1 Re1 N2 87.87(17)

loop_
_geom_bond_atom_site_label_1
_geom_bond_atom_site_label_2
_geom_bond_distance
C1 N1 1.345(7)
C1 C2 1.383(9)
C2 C3 1.327(10)
C3 C4 1.361(10)
C4 C5 1.399(9)
C5 N1 1.339(7)
C5 C6 1.484(8)
C6 C7 1.496(9)
C7 N2 1.450(8)
C8 C9 1.456(9)
C8 N2 1.542(8)
C9 C10 1.352(9)
C9 N3 1.405(8)
C10 C11 1.375(10)
C11 C12 1.338(11)
C12 C13 1.440(12)
C13 N3 1.311(9)
C14 N2 1.505(7)
C14 C15 1.514(7)
C15 C20 1.363(9)
C15 C16 1.402(9)
C16 C17 1.381(9)
C17 C18 1.354(14)
C18 C19 1.376(14)
C18 C21 1.528(10)
C18 C21' 1.533(10)
C19 C20 1.430(11)
C21 C22 1.298(11)
C22 C23 1.521(10)
C22' C21' 1.300(11)
C22' C23 1.524(10)
C23 C24 1.380(12)
C23 C28 1.388(12)
C24 C25 1.404(9)
C25 C26 1.354(12)
C26 C27 1.374(11)
C27 C28 1.382(10)
C29 O1 1.142(7)
C29 Re1 1.918(6)
C30 O2 1.155(7)
C30 Re1 1.905(6)
C31 O3 1.153(7)
C31 Re1 1.922(6)
N1 Re1 2.213(4)
N2 Re1 2.251(4)
N3 Re1 2.162(5)

loop_
_geom_torsion_atom_site_label_1
_geom_torsion_atom_site_label_2
_geom_torsion_atom_site_label_3
_geom_torsion_atom_site_label_4
_geom_torsion
N1 C1 C2 C3 0.6(10)
C1 C2 C3 C4 -0.8(11)
C2 C3 C4 C5 -0.4(11)
C3 C4 C5 N1 2.0(10)
C3 C4 C5 C6 -174.8(6)
N1 C5 C6 C7 -56.0(8)
C4 C5 C6 C7 120.8(7)
C5 C6 C7 N2 90.3(6)
N2 C8 C9 C10 -145.7(7)
N2 C8 C9 N3 36.5(7)
N3 C9 C10 C11 3.7(11)
C8 C9 C10 C11 -174.1(7)
C9 C10 C11 C12 -2.4(13)
C10 C11 C12 C13 0.0(13)
C11 C12 C13 N3 1.0(12)
N2 C14 C15 C20 -92.7(7)
N2 C14 C15 C16 92.5(7)
C20 C15 C16 C17 2.7(11)
C14 C15 C16 C17 177.6(6)
C15 C16 C17 C18 -1.7(12)
C16 C17 C18 C19 1.1(12)
C16 C17 C18 C21 -178.7(8)
C16 C17 C18 C21' 176.6(15)
C17 C18 C19 C20 -1.6(12)
C21 C18 C19 C20 178.3(8)
C21' C18 C19 C20 -179.3(9)
C16 C15 C20 C19 -3.1(10)
C14 C15 C20 C19 -178.0(6)
C18 C19 C20 C15 2.6(11)
C17 C18 C21 C22 179.2(9)
C19 C18 C21 C22 -0.6(15)
C21' C18 C21 C22 -4.5(12)
C18 C21 C22 C23 176.7(8)
C23 C22' C21' C18 178.4(12)
C17 C18 C21' C22' 6(3)
C19 C18 C21' C22' -178.0(14)
C21 C18 C21' C22' -0.9(12)
C21 C22 C23 C24 1.6(15)
C21 C22 C23 C28 -179.4(9)
C21 C22 C23 C22' -1.1(15)
C21' C22' C23 C24 176.1(16)
C21' C22' C23 C28 -3(3)
C21' C22' C23 C22 -5.9(12)
C28 C23 C24 C25 1.2(10)
C22 C23 C24 C25 -179.8(8)
C22' C23 C24 C25 -178.4(9)
C23 C24 C25 C26 -0.8(10)
C24 C25 C26 C27 -0.2(10)
C25 C26 C27 C28 0.9(10)
C26 C27 C28 C23 -0.6(11)
C24 C23 C28 C27 -0.5(11)
C22 C23 C28 C27 -179.7(7)
C22' C23 C28 C27 178.9(13)
C4 C5 N1 C1 -2.2(8)
C6 C5 N1 C1 174.7(5)
C4 C5 N1 Re1 175.5(4)
C6 C5 N1 Re1 -7.6(7)
C2 C1 N1 C5 1.0(9)
C2 C1 N1 Re1 -176.8(5)
C6 C7 N2 C14 79.0(6)
C6 C7 N2 C8 -164.4(5)
C6 C7 N2 Re1 -50.0(6)
C15 C14 N2 C7 53.8(7)
C15 C14 N2 C8 -62.0(6)
C15 C14 N2 Re1 -175.7(4)
C9 C8 N2 C7 77.8(6)
C9 C8 N2 C14 -163.2(5)
C9 C8 N2 Re1 -44.0(5)
C12 C13 N3 C9 0.3(10)
C12 C13 N3 Re1 -176.2(5)
C10 C9 N3 C13 -2.8(10)
C8 C9 N3 C13 175.2(6)
C10 C9 N3 Re1 174.1(5)
C8 C9 N3 Re1 -7.9(7)
O2 C30 Re1 C29 52(22)
O2 C30 Re1 C31 141(22)
O2 C30 Re1 N3 -42(22)
O2 C30 Re1 N1 -128(22)
O2 C30 Re1 N2 -27(23)
O1 C29 Re1 C30 79(7)
O1 C29 Re1 C31 -8(7)
O1 C29 Re1 N3 175(100)
O1 C29 Re1 N1 -107(19)
O1 C29 Re1 N2 -107(7)
O3 C31 Re1 C30 -12(14)
O3 C31 Re1 C29 76(14)
O3 C31 Re1 N3 -152(12)
O3 C31 Re1 N1 -105(14)
O3 C31 Re1 N2 167(14)
C13 N3 Re1 C30 -18.9(6)
C9 N3 Re1 C30 164.4(4)
C13 N3 Re1 C29 -106.7(5)
C9 N3 Re1 C29 76.6(4)
C13 N3 Re1 C31 121(2)
C9 N3 Re1 C31 -55(3)
C13 N3 Re1 N1 73.9(5)
C9 N3 Re1 N1 -102.8(4)
C13 N3 Re1 N2 162.8(6)
C9 N3 Re1 N2 -13.9(4)
C5 N1 Re1 C30 -155.7(5)
C1 N1 Re1 C30 22.0(5)
C5 N1 Re1 C29 31(20)
C1 N1 Re1 C29 -151(19)
C5 N1 Re1 C31 -68.1(5)
C1 N1 Re1 C31 109.5(4)
C5 N1 Re1 N3 108.4(4)
C1 N1 Re1 N3 -73.9(4)
C5 N1 Re1 N2 30.7(4)
C1 N1 Re1 N2 -151.6(4)
C7 N2 Re1 C30 -100.8(18)
C14 N2 Re1 C30 130.7(17)
C8 N2 Re1 C30 14.9(19)
C7 N2 Re1 C29 179.8(4)
C14 N2 Re1 C29 51.2(4)
C8 N2 Re1 C29 -64.6(4)
C7 N2 Re1 C31 91.2(4)
C14 N2 Re1 C31 -37.3(4)
C8 N2 Re1 C31 -153.1(4)
C7 N2 Re1 N3 -85.6(4)
C14 N2 Re1 N3 145.9(4)
C8 N2 Re1 N3 30.1(4)
C7 N2 Re1 N1 -0.2(4)
C14 N2 Re1 N1 -128.8(4)
C8 N2 Re1 N1 115.4(4)

loop_
_platon_squeeze_void_nr
_platon_squeeze_void_average_x
_platon_squeeze_void_average_y
_platon_squeeze_void_average_z
_platon_squeeze_void_volume
_platon_squeeze_void_count_electrons
_platon_squeeze_void_content
1 0.000 0.018 0.922 1020 239 ' '
